data_7126935
loop_
_publ_author_name
'Benmansour, Samia'
'Hern\'andez-Paredes, Antonio'
'Mondal, Arpan'
'L\'opez Mart\'inez, Gustavo'
'Canet-Ferrer, Josep'
'Konar, Sanjit'
'G\'omez-Garc\'ia, Carlos J'

_publ_section_title
;
 Slow relaxation of the magnetization, reversible solvent exchange and
 luminescence in 2D anilato-based frameworks.
;
_journal_issue 68
_journal_name_full 'Chemical communications (Cambridge, England)'
_journal_page_first 9862
_journal_page_last 9865
_journal_paper_doi 10.1039/d0cc03964k
_journal_volume 56
_journal_year 2020
_chemical_formula_moiety 'C18 H21 Br3 Dy N3 O9'
_chemical_formula_sum 'C18 H21 Br3 Dy N3 O9'
_chemical_formula_weight 825.61
_space_group_crystal_system monoclinic
_space_group_IT_number 14
_space_group_name_Hall '-P 2yn'
_space_group_name_H-M_alt 'P 1 21/n 1'
_atom_sites_solution_hydrogens geom
_atom_sites_solution_primary dual
_audit_creation_date 2020-03-04
_audit_creation_method
;
Olex2 1.2
(compiled 2018.05.29 svn.r3508 for OlexSys, GUI svn.r5506)
;
_audit_update_record
;
2020-05-22 deposited with the CCDC.	2020-07-20 downloaded from the CCDC.
;
_cell_angle_alpha 90
_cell_angle_beta 95.859(4)
_cell_angle_gamma 90
_cell_formula_units_Z 4
_cell_length_a 10.0215(5)
_cell_length_b 13.4454(6)
_cell_length_c 19.4727(9)
_cell_measurement_reflns_used 3968
_cell_measurement_temperature 119.7(9)
_cell_measurement_theta_max 24.9360
_cell_measurement_theta_min 3.6440
_cell_volume 2610.1(2)
_computing_cell_refinement 'CrysAlisPro 1.171.38.41q (Rigaku OD, 2015)'
_computing_data_collection 'CrysAlisPro 1.171.38.41q (Rigaku OD, 2015)'
_computing_data_reduction 'CrysAlisPro 1.171.38.41q (Rigaku OD, 2015)'
_computing_molecular_graphics 'Olex2 (Dolomanov et al., 2009)'
_computing_publication_material 'Olex2 (Dolomanov et al., 2009)'
_computing_structure_refinement 'XL (Sheldrick, 2008)'
_computing_structure_solution 'ShelXT (Sheldrick, 2015)'
_diffrn_ambient_environment N~2~
_diffrn_ambient_temperature 119.7(9)
_diffrn_detector 'CCD plate'
_diffrn_detector_area_resol_mean 16.0267
_diffrn_detector_type Sapphire3
_diffrn_measured_fraction_theta_full 0.996
_diffrn_measured_fraction_theta_max 0.996
_diffrn_measurement_details
;
List of Runs (angles in degrees, time in seconds):

  # Type    Start    End  Width  t~exp~   \w     \q     \k     \f   Frames
#--------------------------------------------------------------------------
  1  \w    -91.00 -35.00   1.00   37.50    --  -14.89-178.00 -60.00   56
  2  \w    -59.00  58.00   1.00   37.50    --  -14.89  19.00-180.00  117
  3  \w    -87.00  11.00   1.00   37.50    --  -14.89 -38.00 150.00   98
  4  \w    -20.00   5.00   1.00   37.50    --  -14.89 -99.00  60.00   25
  5  \w    -36.00  34.00   1.00   37.50    --  -14.89  57.00 -90.00   70
;
_diffrn_measurement_device 'four-circle diffractometer'
_diffrn_measurement_device_type 'SuperNova, Single source at offset, Sapphire3'
_diffrn_measurement_method '\w scans'
_diffrn_orient_matrix_type 'CrysAlisPro convention (1999,Acta A55,543-557)'
_diffrn_orient_matrix_UB_11 -0.0578723000
_diffrn_orient_matrix_UB_12 -0.0306635000
_diffrn_orient_matrix_UB_13 -0.0039786000
_diffrn_orient_matrix_UB_21 0.0008631000
_diffrn_orient_matrix_UB_22 -0.0031896000
_diffrn_orient_matrix_UB_23 0.0364019000
_diffrn_orient_matrix_UB_31 -0.0413881000
_diffrn_orient_matrix_UB_32 0.0428048000
_diffrn_orient_matrix_UB_33 -0.0001477000
_diffrn_radiation_monochromator mirror
_diffrn_radiation_probe x-ray
_diffrn_radiation_type MoK\a
_diffrn_radiation_wavelength 0.71073
_diffrn_reflns_av_R_equivalents 0.0754
_diffrn_reflns_av_unetI/netI 0.0789
_diffrn_reflns_Laue_measured_fraction_full 0.996
_diffrn_reflns_Laue_measured_fraction_max 0.996
_diffrn_reflns_limit_h_max 11
_diffrn_reflns_limit_h_min -11
_diffrn_reflns_limit_k_max 15
_diffrn_reflns_limit_k_min -16
_diffrn_reflns_limit_l_max 23
_diffrn_reflns_limit_l_min -23
_diffrn_reflns_number 17018
_diffrn_reflns_point_group_measured_fraction_full 0.996
_diffrn_reflns_point_group_measured_fraction_max 0.996
_diffrn_reflns_theta_full 25.056
_diffrn_reflns_theta_max 25.056
_diffrn_reflns_theta_min 3.431
_diffrn_source 'micro-focus sealed X-ray tube'
_diffrn_source_type 'SuperNova (Mo) X-ray Source'
_exptl_absorpt_coefficient_mu 7.505
_exptl_absorpt_correction_T_max 1.00000
_exptl_absorpt_correction_T_min 0.68736
_exptl_absorpt_correction_type multi-scan
_exptl_absorpt_process_details
;
CrysAlisPro 1.171.38.41q (Rigaku Oxford Diffraction, 2015)
Empirical absorption correction using spherical harmonics,
 implemented in SCALE3 ABSPACK scaling algorithm.
;
_exptl_crystal_colour violet
_exptl_crystal_colour_primary violet
_exptl_crystal_density_diffrn 2.101
_exptl_crystal_description block
_exptl_crystal_F_000 1572
_exptl_crystal_size_max 0.13
_exptl_crystal_size_mid 0.07
_exptl_crystal_size_min 0.04
_refine_diff_density_max 3.364
_refine_diff_density_min -1.312
_refine_diff_density_rms 0.291
_refine_ls_extinction_method none
_refine_ls_goodness_of_fit_ref 1.123
_refine_ls_hydrogen_treatment constr
_refine_ls_matrix_type full
_refine_ls_number_parameters 296
_refine_ls_number_reflns 4602
_refine_ls_number_restraints 111
_refine_ls_restrained_S_all 1.109
_refine_ls_R_factor_all 0.0876
_refine_ls_R_factor_gt 0.0662
_refine_ls_shift/su_max 0.000
_refine_ls_shift/su_mean 0.000
_refine_ls_structure_factor_coef Fsqd
_refine_ls_weighting_details 'w=1/[\s^2^(Fo^2^)+(0.0711P)^2^+39.7467P] where P=(Fo^2^+2Fc^2^)/3'
_refine_ls_weighting_scheme calc
_refine_ls_wR_factor_gt 0.1603
_refine_ls_wR_factor_ref 0.1727
_reflns_Friedel_coverage 0.000
_reflns_number_gt 3575
_reflns_number_total 4602
_reflns_threshold_expression 'I > 2\s(I)'
_cod_data_source_file d0cc03964k2.cif
_cod_data_source_block crys333a
_cod_depositor_comments 'Adding full bibliography for 7126934--7126936.cif.'
_cod_database_code 7126935
_shelx_shelxl_version_number 2017/1
_chemical_oxdiff_formula 'C11 H10 N O'
_shelx_space_group_comment
;
The symmetry employed for this shelxl refinement is uniquely defined
by the following loop, which should always be used as a source of
symmetry information in preference to the above space-group names.
They are only intended as comments.
;
_shelx_estimated_absorpt_t_max 0.753
_shelx_estimated_absorpt_t_min 0.442
_reflns_odcompleteness_completeness 86.33
_reflns_odcompleteness_iscentric 1
_reflns_odcompleteness_theta 26.32
_olex2_refinement_description
;
1. Fixed Uiso
 At 1.2 times of:
  All C(H) groups
 At 1.5 times of:
  All C(H,H,H) groups
2. Restrained distances
 N11D-C13D \\sim N1D-C2D \\sim N21D-C22D
 with sigma of 0.02
3. Uiso/Uaniso restraints and constraints
Uanis(O1D) \\sim Ueq, Uanis(C5) \\sim Ueq, Uanis(C11) \\sim Ueq: with sigma of
0.0004 and sigma for terminal atoms of 0.0008
Uanis(O12) \\sim Ueq: with sigma of 0.0004 and sigma for terminal atoms of
0.0008
Uanis(C2D) \\sim Ueq, Uanis(C3D) \\sim Ueq: with sigma of 0.0004 and sigma for
terminal atoms of 0.0008
Uanis(C12D) \\sim Ueq, Uanis(C13D) \\sim Ueq: with sigma of 0.0004 and sigma
for terminal atoms of 0.0008
Uanis(C22D) \\sim Ueq, Uanis(C23D) \\sim Ueq: with sigma of 0.0004 and sigma
for terminal atoms of 0.0008
Uanis(C4) \\sim Ueq: with sigma of 0.0004 and sigma for terminal atoms of 0.0008
Uanis(C1) \\sim Ueq: with sigma of 0.0004 and sigma for terminal atoms of 0.0008
Uanis(C11D) \\sim Ueq, Uanis(C21D) \\sim Ueq: with sigma of 0.0004 and sigma
for terminal atoms of 0.0008
Uanis(C1D) \\sim Ueq: with sigma of 0.0004 and sigma for terminal atoms of
0.0008
Uanis(N1D) \\sim Ueq: with sigma of 0.0004 and sigma for terminal atoms of
0.0008
Uanis(O21D) \\sim Ueq: with sigma of 0.0004 and sigma for terminal atoms of
0.0008
Uanis(N21D) \\sim Ueq: with sigma of 0.0004 and sigma for terminal atoms of
0.0008
4.a Me refined with riding coordinates:
 C2D(H2DA,H2DB,H2DC), C3D(H3DA,H3DB,H3DC), C12D(H12A,H12B,H12C), C13D(H13A,
 H13B,H13C), C23D(H23A,H23B,H23C)
4.b Aromatic/amide H refined with riding coordinates:
 C1D(H1D), C11D(H11D), C21D(H21D)
4.c Fitted hexagon refined as free rotating group:
 C1(C2,C3,C4,C5,C6)
4.d Idealised Me refined as rotating group:
 C22D(H22A,H22B,H22C)
;
_olex2_diffrn_ambient_temperature_device 'Oxford Cryosystems'
_olex2_exptl_crystal_mounting_method 'The crystal was mounted on a mylar loop usin paratone oil'
_olex2_submission_original_sample_id AH188
_olex2_submission_special_instructions 'No special instructions were received'
_oxdiff_exptl_absorpt_empirical_details
;
Empirical correction (ABSPACK) includes:
- Absorption correction using spherical harmonics
- Frame scaling
;
_oxdiff_exptl_absorpt_empirical_full_max 1.401
_oxdiff_exptl_absorpt_empirical_full_min 0.724

loop_
_space_group_symop_operation_xyz
'x, y, z'
'-x+1/2, y+1/2, -z+1/2'
'-x, -y, -z'
'x-1/2, -y-1/2, z-1/2'

loop_
_atom_site_label
_atom_site_type_symbol
_atom_site_fract_x
_atom_site_fract_y
_atom_site_fract_z
_atom_site_U_iso_or_equiv
_atom_site_adp_type
_atom_site_occupancy
_atom_site_site_symmetry_order
_atom_site_calc_flag
_atom_site_refinement_flags_posn
_atom_site_refinement_flags_adp
_atom_site_refinement_flags_occupancy
_atom_site_disorder_assembly
_atom_site_disorder_group
Dy1 Dy 0.70067(6) 0.27997(4) 0.38566(3) 0.0144(2) Uani 1 1 d . . . . .
O2 O 0.5961(8) 0.1570(6) 0.3097(4) 0.0170(18) Uani 1 1 d . . . . .
O3 O 0.8519(8) 0.1568(6) 0.3434(4) 0.021(2) Uani 1 1 d . . . . .
O12 O 0.6570(8) 0.4540(6) 0.4001(4) 0.0142(17) Uani 1 1 d . U . . .
O1D O 0.6891(8) 0.1314(6) 0.4548(4) 0.023(2) Uani 1 1 d . U . . .
O11D O 0.8949(8) 0.2976(6) 0.4639(4) 0.021(2) Uani 1 1 d . . . . .
O21D O 0.4583(8) 0.2880(6) 0.3833(4) 0.0207(19) Uani 1 1 d . U . . .
C1 C 0.6054(5) 0.0159(6) 0.2401(4) 0.017(3) Uani 1 1 d . U . . .
C2 C 0.6643(7) 0.0876(5) 0.2849(4) 0.019(3) Uani 1 1 d G . . . .
C3 C 0.7998(7) 0.0813(5) 0.3082(4) 0.018(3) Uani 1 1 d G . . . .
C4 C 0.8765(5) 0.0033(6) 0.2867(4) 0.020(3) Uani 1 1 d G U . . .
C5 C 0.8177(7) -0.0684(5) 0.2419(4) 0.015(2) Uani 1 1 d G U . . .
C6 C 0.6821(7) -0.0621(5) 0.2186(4) 0.019(3) Uani 1 1 d G . . . .
Br1 Br 0.41395(13) 0.03071(10) 0.20740(7) 0.0265(3) Uani 1 1 d . . . . .
Br4 Br 1.06664(13) -0.00648(10) 0.31649(8) 0.0292(4) Uani 1 1 d . . . . .
O5 O 0.8799(8) -0.1469(6) 0.2244(4) 0.0195(19) Uani 1 1 d . . . . .
O6 O 0.6321(8) -0.1248(6) 0.1709(4) 0.0173(18) Uani 1 1 d . . . . .
C11 C 0.5162(12) 0.5711(9) 0.4465(6) 0.016(2) Uani 1 1 d . U . . .
Br11 Br 0.53221(15) 0.66503(10) 0.37457(7) 0.0284(4) Uani 1 1 d . . . . .
C12 C 0.5832(13) 0.4801(9) 0.4435(6) 0.018(3) Uani 1 1 d . . . . .
C16 C 0.4333(12) 0.5963(9) 0.4975(6) 0.016(3) Uani 1 1 d . . . . .
O16 O 0.3690(9) 0.6739(6) 0.5022(4) 0.0187(19) Uani 1 1 d . . . . .
C1D C 0.6469(13) 0.1124(10) 0.5106(7) 0.026(3) Uani 1 1 d . U . . .
H1D H 0.608396 0.164851 0.534630 0.031 Uiso 1 1 calc R . . . .
N1D N 0.6523(11) 0.0211(8) 0.5392(6) 0.028(3) Uani 1 1 d D U . . .
C2D C 0.7104(17) -0.0620(12) 0.5052(8) 0.046(4) Uani 1 1 d D U . . .
H2DA H 0.705704 -0.121975 0.533408 0.069 Uiso 1 1 calc R . . . .
H2DB H 0.660380 -0.072758 0.459887 0.069 Uiso 1 1 calc R . . . .
H2DC H 0.804317 -0.047261 0.499294 0.069 Uiso 1 1 calc R . . . .
C3D C 0.6000(16) 0.0032(12) 0.6053(8) 0.042(4) Uani 1 1 d . U . . .
H3DA H 0.612498 -0.067003 0.617992 0.063 Uiso 1 1 calc R . . . .
H3DB H 0.648218 0.044973 0.640889 0.063 Uiso 1 1 calc R . . . .
H3DC H 0.504257 0.019491 0.601504 0.063 Uiso 1 1 calc R . . . .
C11D C 0.9438(13) 0.2595(10) 0.5171(7) 0.025(3) Uani 1 1 d . U . . .
H11D H 0.909286 0.196400 0.528347 0.030 Uiso 1 1 calc R . . . .
N11D N 1.0393(11) 0.2965(8) 0.5607(5) 0.025(3) Uani 1 1 d D . . . .
C12D C 1.0897(17) 0.2462(13) 0.6234(8) 0.046(4) Uani 1 1 d . U . . .
H12A H 1.160372 0.286512 0.648353 0.069 Uiso 1 1 calc R . . . .
H12B H 1.016428 0.236634 0.652513 0.069 Uiso 1 1 calc R . . . .
H12C H 1.126406 0.181413 0.612136 0.069 Uiso 1 1 calc R . . . .
C13D C 1.0954(15) 0.3954(10) 0.5493(8) 0.033(3) Uani 1 1 d D U . . .
H13A H 1.165251 0.410672 0.586778 0.050 Uiso 1 1 calc R . . . .
H13B H 1.134375 0.396009 0.505145 0.050 Uiso 1 1 calc R . . . .
H13C H 1.024089 0.445338 0.548404 0.050 Uiso 1 1 calc R . . . .
C21D C 0.3762(12) 0.2783(9) 0.3310(6) 0.019(3) Uani 1 1 d . U . . .
H21D H 0.411827 0.270401 0.287901 0.023 Uiso 1 1 calc R . . . .
N21D N 0.2462(10) 0.2782(8) 0.3303(5) 0.022(2) Uani 1 1 d D U . . .
C22D C 0.1799(16) 0.2882(12) 0.3927(7) 0.041(4) Uani 1 1 d D U . . .
H22A H 0.139113 0.224484 0.403368 0.062 Uiso 1 1 calc GR . . . .
H22B H 0.109975 0.339226 0.385874 0.062 Uiso 1 1 calc GR . . . .
H22C H 0.245656 0.307548 0.431091 0.062 Uiso 1 1 calc GR . . . .
C23D C 0.1573(15) 0.2615(11) 0.2670(7) 0.034(3) Uani 1 1 d . U . . .
H23A H 0.063776 0.264275 0.277373 0.051 Uiso 1 1 calc R . . . .
H23B H 0.172922 0.313031 0.233122 0.051 Uiso 1 1 calc R . . . .
H23C H 0.175798 0.195963 0.248040 0.051 Uiso 1 1 calc R . . . .

loop_
_atom_site_aniso_label
_atom_site_aniso_U_11
_atom_site_aniso_U_22
_atom_site_aniso_U_33
_atom_site_aniso_U_23
_atom_site_aniso_U_13
_atom_site_aniso_U_12
Dy1 0.0170(3) 0.0102(3) 0.0164(3) -0.0005(2) 0.0041(2) -0.0001(2)
O2 0.019(5) 0.014(4) 0.019(4) -0.003(3) 0.003(4) 0.000(4)
O3 0.022(5) 0.018(5) 0.025(5) -0.007(4) 0.006(4) -0.005(4)
O12 0.0143(17) 0.0142(17) 0.0143(17) 0.0000(4) 0.0016(4) 0.0000(4)
O1D 0.023(2) 0.023(2) 0.023(2) 0.0001(4) 0.0024(5) -0.0001(4)
O11D 0.016(5) 0.024(5) 0.024(5) 0.002(4) -0.002(4) 0.002(4)
O21D 0.0207(19) 0.0206(19) 0.0207(19) 0.0000(4) 0.0021(5) 0.0000(4)
C1 0.017(3) 0.017(3) 0.017(3) 0.0000(4) 0.0017(5) 0.0000(4)
C2 0.029(8) 0.010(6) 0.017(6) 0.000(5) 0.002(5) 0.002(6)
C3 0.031(8) 0.009(6) 0.016(6) 0.005(5) 0.008(5) 0.000(5)
C4 0.020(3) 0.020(3) 0.020(3) 0.0000(4) 0.0020(5) 0.0000(4)
C5 0.015(2) 0.015(2) 0.015(2) 0.0000(4) 0.0015(5) 0.0000(4)
C6 0.023(7) 0.008(6) 0.028(7) 0.000(5) 0.015(6) -0.004(5)
Br1 0.0171(7) 0.0247(7) 0.0370(8) -0.0089(6) -0.0003(6) 0.0019(6)
Br4 0.0189(7) 0.0219(7) 0.0453(9) -0.0073(6) -0.0036(6) 0.0023(6)
O5 0.021(5) 0.013(4) 0.025(5) -0.002(4) 0.004(4) 0.003(4)
O6 0.008(4) 0.020(5) 0.024(5) -0.004(4) -0.001(3) 0.002(4)
C11 0.016(3) 0.016(3) 0.016(3) 0.0000(4) 0.0016(5) 0.0000(4)
Br11 0.0400(9) 0.0211(7) 0.0260(7) 0.0070(6) 0.0128(6) 0.0083(6)
C12 0.024(7) 0.011(6) 0.020(7) 0.005(5) 0.004(5) -0.001(5)
C16 0.018(7) 0.008(6) 0.021(7) 0.000(5) -0.002(5) -0.008(5)
O16 0.029(5) 0.011(4) 0.017(5) 0.001(3) 0.005(4) 0.003(4)
C1D 0.026(3) 0.026(3) 0.026(3) 0.0000(4) 0.0026(5) 0.0000(4)
N1D 0.028(3) 0.028(3) 0.028(3) 0.0001(4) 0.0028(5) -0.0001(4)
C2D 0.046(4) 0.046(4) 0.046(4) 0.0003(8) 0.0046(9) 0.0000(8)
C3D 0.042(4) 0.042(4) 0.042(4) 0.0003(8) 0.0042(9) -0.0003(8)
C11D 0.025(3) 0.025(3) 0.025(3) 0.0000(4) 0.0025(5) 0.0000(4)
N11D 0.031(7) 0.021(6) 0.022(6) 0.006(5) -0.008(5) -0.011(5)
C12D 0.046(4) 0.046(4) 0.046(4) 0.0003(8) 0.0044(9) 0.0000(8)
C13D 0.033(3) 0.033(3) 0.033(3) 0.0000(8) 0.0032(9) -0.0001(8)
C21D 0.019(3) 0.019(3) 0.019(3) 0.0000(4) 0.0020(5) 0.0000(4)
N21D 0.022(2) 0.022(2) 0.022(2) 0.0000(4) 0.0023(5) 0.0000(4)
C22D 0.041(4) 0.041(4) 0.041(4) 0.0001(8) 0.0043(9) 0.0001(8)
C23D 0.034(4) 0.034(4) 0.034(4) 0.0001(8) 0.0034(9) 0.0000(8)

loop_
_atom_type_symbol
_atom_type_description
_atom_type_scat_dispersion_real
_atom_type_scat_dispersion_imag
_atom_type_scat_source
C C 0.0033 0.0016 'International Tables Vol C Tables 4.2.6.8 and 6.1.1.4'
H H 0.0000 0.0000 'International Tables Vol C Tables 4.2.6.8 and 6.1.1.4'
Br Br -0.2901 2.4595 'International Tables Vol C Tables 4.2.6.8 and 6.1.1.4'
Dy Dy -0.1892 4.4098 'International Tables Vol C Tables 4.2.6.8 and 6.1.1.4'
N N 0.0061 0.0033 'International Tables Vol C Tables 4.2.6.8 and 6.1.1.4'
O O 0.0106 0.0060 'International Tables Vol C Tables 4.2.6.8 and 6.1.1.4'

loop_
_geom_angle_atom_site_label_1
_geom_angle_atom_site_label_2
_geom_angle_atom_site_label_3
_geom_angle
_geom_angle_site_symmetry_1
_geom_angle_site_symmetry_3
_geom_angle_publ_flag
O2 Dy1 O3 64.6(3) . . ?
O2 Dy1 O12 132.3(3) . . ?
O2 Dy1 O1D 74.3(3) . . ?
O2 Dy1 O21D 69.1(3) . . ?
O2 Dy1 O5 69.4(3) . 2_655 ?
O2 Dy1 O6 111.1(3) . 2_655 ?
O2 Dy1 O16 125.6(3) . 3_666 ?
O3 Dy1 O6 74.2(3) . 2_655 ?
O12 Dy1 O3 145.7(3) . . ?
O12 Dy1 O1D 136.1(3) . . ?
O12 Dy1 O21D 76.4(3) . . ?
O12 Dy1 O5 70.1(3) . 2_655 ?
O12 Dy1 O6 71.7(3) . 2_655 ?
O12 Dy1 O16 64.9(3) . 3_666 ?
O1D Dy1 O3 72.2(3) . . ?
O1D Dy1 O21D 86.7(3) . . ?
O1D Dy1 O5 142.9(3) . 2_655 ?
O1D Dy1 O6 138.9(3) . 2_655 ?
O1D Dy1 O16 71.2(3) . 3_666 ?
O11D Dy1 O2 138.7(3) . . ?
O11D Dy1 O3 77.6(3) . . ?
O11D Dy1 O12 88.6(3) . . ?
O11D Dy1 O1D 78.9(3) . . ?
O11D Dy1 O21D 140.0(3) . . ?
O11D Dy1 O5 135.2(3) . 2_655 ?
O11D Dy1 O6 71.4(3) . 2_655 ?
O11D Dy1 O16 71.9(3) . 3_666 ?
O21D Dy1 O3 132.6(3) . . ?
O21D Dy1 O6 134.1(3) . 2_655 ?
O21D Dy1 O16 68.2(3) . 3_666 ?
O5 Dy1 O3 98.0(3) 2_655 . ?
O5 Dy1 O21D 73.9(3) 2_655 . ?
O5 Dy1 O6 64.7(3) 2_655 2_655 ?
O5 Dy1 O16 126.1(3) 2_655 3_666 ?
O16 Dy1 O3 135.9(3) 3_666 . ?
O16 Dy1 O6 122.6(3) 3_666 2_655 ?
C2 O2 Dy1 121.4(6) . . ?
C3 O3 Dy1 118.4(6) . . ?
C12 O12 Dy1 119.2(7) . . ?
C1D O1D Dy1 134.6(9) . . ?
C11D O11D Dy1 138.1(9) . . ?
C21D O21D Dy1 125.8(8) . . ?
C2 C1 C6 120.0 . . ?
C2 C1 Br1 118.0(4) . . ?
C6 C1 Br1 122.0(4) . . ?
O2 C2 C1 122.3(6) . . ?
O2 C2 C3 117.6(6) . . ?
C3 C2 C1 120.0 . . ?
O3 C3 C2 116.7(6) . . ?
O3 C3 C4 122.8(6) . . ?
C4 C3 C2 120.0 . . ?
C3 C4 C5 120.0 . . ?
C3 C4 Br4 121.2(4) . . ?
C5 C4 Br4 118.8(4) . . ?
C6 C5 C4 120.0 . . ?
O5 C5 C4 123.2(6) . . ?
O5 C5 C6 116.5(6) . . ?
C5 C6 C1 120.0 . . ?
O6 C6 C1 120.9(6) . . ?
O6 C6 C5 118.7(6) . . ?
C5 O5 Dy1 116.1(6) . 2_645 ?
C6 O6 Dy1 115.0(5) . 2_645 ?
C12 C11 Br11 118.2(9) . . ?
C16 C11 Br11 117.5(9) . . ?
C16 C11 C12 124.2(11) . . ?
O12 C12 C11 127.0(11) . . ?
O12 C12 C16 115.8(10) . 3_666 ?
C11 C12 C16 117.2(10) . 3_666 ?
C11 C16 C12 118.6(11) . 3_666 ?
O16 C16 C11 127.5(11) . . ?
O16 C16 C12 113.9(10) . 3_666 ?
C16 O16 Dy1 118.7(7) . 3_666 ?
O1D C1D H1D 118.3 . . ?
O1D C1D N1D 123.4(13) . . ?
N1D C1D H1D 118.3 . . ?
C1D N1D C2D 120.9(12) . . ?
C1D N1D C3D 120.9(12) . . ?
C2D N1D C3D 118.2(12) . . ?
N1D C2D H2DA 109.5 . . ?
N1D C2D H2DB 109.5 . . ?
N1D C2D H2DC 109.5 . . ?
H2DA C2D H2DB 109.5 . . ?
H2DA C2D H2DC 109.5 . . ?
H2DB C2D H2DC 109.5 . . ?
N1D C3D H3DA 109.5 . . ?
N1D C3D H3DB 109.5 . . ?
N1D C3D H3DC 109.5 . . ?
H3DA C3D H3DB 109.5 . . ?
H3DA C3D H3DC 109.5 . . ?
H3DB C3D H3DC 109.5 . . ?
O11D C11D H11D 116.7 . . ?
O11D C11D N11D 126.7(13) . . ?
N11D C11D H11D 116.7 . . ?
C11D N11D C12D 122.7(12) . . ?
C11D N11D C13D 120.8(11) . . ?
C12D N11D C13D 116.5(11) . . ?
N11D C12D H12A 109.5 . . ?
N11D C12D H12B 109.5 . . ?
N11D C12D H12C 109.5 . . ?
H12A C12D H12B 109.5 . . ?
H12A C12D H12C 109.5 . . ?
H12B C12D H12C 109.5 . . ?
N11D C13D H13A 109.5 . . ?
N11D C13D H13B 109.5 . . ?
N11D C13D H13C 109.5 . . ?
H13A C13D H13B 109.5 . . ?
H13A C13D H13C 109.5 . . ?
H13B C13D H13C 109.5 . . ?
O21D C21D H21D 117.2 . . ?
O21D C21D N21D 125.7(12) . . ?
N21D C21D H21D 117.2 . . ?
C21D N21D C22D 122.4(12) . . ?
C21D N21D C23D 122.1(11) . . ?
C23D N21D C22D 115.4(11) . . ?
N21D C22D H22A 109.5 . . ?
N21D C22D H22B 109.5 . . ?
N21D C22D H22C 109.5 . . ?
H22A C22D H22B 109.5 . . ?
H22A C22D H22C 109.5 . . ?
H22B C22D H22C 109.5 . . ?
N21D C23D H23A 109.5 . . ?
N21D C23D H23B 109.5 . . ?
N21D C23D H23C 109.5 . . ?
H23A C23D H23B 109.5 . . ?
H23A C23D H23C 109.5 . . ?
H23B C23D H23C 109.5 . . ?

loop_
_geom_bond_atom_site_label_1
_geom_bond_atom_site_label_2
_geom_bond_distance
_geom_bond_site_symmetry_2
_geom_bond_publ_flag
Dy1 O2 2.387(8) . ?
Dy1 O3 2.443(8) . ?
Dy1 O12 2.402(8) . ?
Dy1 O1D 2.419(9) . ?
Dy1 O11D 2.357(8) . ?
Dy1 O21D 2.427(8) . ?
Dy1 O5 2.420(8) 2_655 ?
Dy1 O6 2.456(8) 2_655 ?
Dy1 O16 2.440(8) 3_666 ?
O2 C2 1.280(9) . ?
O3 C3 1.305(9) . ?
O12 C12 1.231(14) . ?
O1D C1D 1.232(15) . ?
O11D C11D 1.214(15) . ?
O21D C21D 1.248(14) . ?
C1 C2 1.3900 . ?
C1 C6 1.3900 . ?
C1 Br1 1.969(5) . ?
C2 C3 1.3900 . ?
C3 C4 1.3900 . ?
C4 C5 1.3900 . ?
C4 Br4 1.939(5) . ?
C5 C6 1.3900 . ?
C5 O5 1.289(9) . ?
C6 O6 1.317(9) . ?
C11 Br11 1.905(12) . ?
C11 C12 1.400(17) . ?
C11 C16 1.399(16) . ?
C12 C16 1.562(16) 3_666 ?
C16 O16 1.235(14) . ?
C1D H1D 0.9500 . ?
C1D N1D 1.347(17) . ?
N1D C2D 1.451(14) . ?
N1D C3D 1.458(18) . ?
C2D H2DA 0.9800 . ?
C2D H2DB 0.9800 . ?
C2D H2DC 0.9800 . ?
C3D H3DA 0.9800 . ?
C3D H3DB 0.9800 . ?
C3D H3DC 0.9800 . ?
C11D H11D 0.9500 . ?
C11D N11D 1.311(17) . ?
N11D C12D 1.442(19) . ?
N11D C13D 1.469(14) . ?
C12D H12A 0.9800 . ?
C12D H12B 0.9800 . ?
C12D H12C 0.9800 . ?
C13D H13A 0.9800 . ?
C13D H13B 0.9800 . ?
C13D H13C 0.9800 . ?
C21D H21D 0.9500 . ?
C21D N21D 1.302(16) . ?
N21D C22D 1.450(14) . ?
N21D C23D 1.463(18) . ?
C22D H22A 0.9800 . ?
C22D H22B 0.9800 . ?
C22D H22C 0.9800 . ?
C23D H23A 0.9800 . ?
C23D H23B 0.9800 . ?
C23D H23C 0.9800 . ?
